data_4333986
loop_
_publ_author_name
'Fernando Hung-Low'
'Christopher A. Bradley'

_publ_section_title
;
 Synthesis of a Bis(indenyl) Co(I) Anion: A Reactive Source of a 14
 Electron Indenyl Co(I) Equivalent
;
_journal_name_full 'Inorganic Chemistry'
_journal_page_first 2446
_journal_page_last 2457
_journal_paper_doi 10.1021/ic302320w
_journal_volume 52
_journal_year 2013
_chemical_formula_sum 'C27 H41 Co Si2'
_chemical_formula_weight 480.71
_chemical_name_systematic
; 
 ? 
;
_space_group_IT_number 2
_symmetry_cell_setting triclinic
_symmetry_space_group_name_Hall '-P 1'
_symmetry_space_group_name_H-M 'P -1'
_atom_sites_solution_hydrogens geom
_atom_sites_solution_primary direct
_atom_sites_solution_secondary difmap
_audit_creation_method SHELXL-97
_cell_angle_alpha 80.9970(10)
_cell_angle_beta 84.2760(10)
_cell_angle_gamma 78.2900(10)
_cell_formula_units_Z 2
_cell_length_a 8.6849(8)
_cell_length_b 10.1831(10)
_cell_length_c 15.6828(15)
_cell_measurement_reflns_used 238
_cell_measurement_temperature 150(2)
_cell_measurement_theta_max 25.68
_cell_measurement_theta_min 2.34
_cell_volume 1338.1(2)
_computing_cell_refinement 'Bruker APEX 2'
_computing_data_collection 'Bruker APEX 2'
_computing_data_reduction 'Bruker SAINTPLUS'
_computing_molecular_graphics 'Bruker SHELXTL'
_computing_publication_material 'Bruker SHELXTL'
_computing_structure_refinement 'SHELXL-97 (Sheldrick, 1997)'
_computing_structure_solution 'SHELXS-97 (Sheldrick, 1990)'
_diffrn_ambient_temperature 150(2)
_diffrn_measured_fraction_theta_full 0.995
_diffrn_measured_fraction_theta_max 0.995
_diffrn_measurement_device_type 'CCD area detector'
_diffrn_measurement_method 'omega scans'
_diffrn_radiation_monochromator graphite
_diffrn_radiation_source 'fine-focus sealed tube'
_diffrn_radiation_type MoK\a
_diffrn_radiation_wavelength 0.71073
_diffrn_reflns_av_R_equivalents 0.0258
_diffrn_reflns_av_sigmaI/netI 0.0336
_diffrn_reflns_limit_h_max 10
_diffrn_reflns_limit_h_min -10
_diffrn_reflns_limit_k_max 12
_diffrn_reflns_limit_k_min -12
_diffrn_reflns_limit_l_max 19
_diffrn_reflns_limit_l_min -19
_diffrn_reflns_number 13108
_diffrn_reflns_theta_full 25.67
_diffrn_reflns_theta_max 25.67
_diffrn_reflns_theta_min 1.32
_exptl_absorpt_coefficient_mu 0.742
_exptl_absorpt_correction_T_max 0.8792
_exptl_absorpt_correction_T_min 0.8431
_exptl_absorpt_correction_type multi-scan
_exptl_absorpt_process_details multi-scan
_exptl_crystal_colour Red
_exptl_crystal_density_diffrn 1.193
_exptl_crystal_description Block
_exptl_crystal_F_000 516
_exptl_crystal_size_max 0.24
_exptl_crystal_size_mid 0.23
_exptl_crystal_size_min 0.18
_refine_diff_density_max 0.323
_refine_diff_density_min -0.211
_refine_diff_density_rms 0.052
_refine_ls_extinction_method none
_refine_ls_goodness_of_fit_ref 1.019
_refine_ls_hydrogen_treatment constr
_refine_ls_matrix_type full
_refine_ls_number_parameters 283
_refine_ls_number_reflns 5065
_refine_ls_number_restraints 0
_refine_ls_restrained_S_all 1.019
_refine_ls_R_factor_all 0.0418
_refine_ls_R_factor_gt 0.0329
_refine_ls_shift/su_max 0.001
_refine_ls_shift/su_mean 0.000
_refine_ls_structure_factor_coef Fsqd
_refine_ls_weighting_details 'calc w=1/[\s^2^(Fo^2^)+(0.0442P)^2^+0.5090P] where P=(Fo^2^+2Fc^2^)/3'
_refine_ls_weighting_scheme calc
_refine_ls_wR_factor_gt 0.0818
_refine_ls_wR_factor_ref 0.0869
_reflns_number_gt 4308
_reflns_number_total 5065
_reflns_threshold_expression >2sigma(I)
_cod_data_source_file ic302320w_si_002_3.cif
_cod_data_source_block cb063
_cod_database_code 4333986

loop_
_symmetry_equiv_pos_as_xyz
'x, y, z'
'-x, -y, -z'

loop_
_atom_site_label
_atom_site_type_symbol
_atom_site_fract_x
_atom_site_fract_y
_atom_site_fract_z
_atom_site_U_iso_or_equiv
_atom_site_adp_type
_atom_site_occupancy
_atom_site_symmetry_multiplicity
_atom_site_calc_flag
_atom_site_refinement_flags
Co1 Co 0.17794(3) 0.72886(3) 0.225356(17) 0.02119(9) Uani 1 1 d .
Si1 Si 0.41575(7) 0.37968(6) 0.21899(4) 0.02786(15) Uani 1 1 d .
Si2 Si 0.29431(8) 0.78061(6) 0.44678(4) 0.03036(15) Uani 1 1 d .
C1 C 0.3782(2) 0.5547(2) 0.24491(13) 0.0239(4) Uani 1 1 d .
C2 C 0.3062(2) 0.5909(2) 0.32591(13) 0.0243(4) Uani 1 1 d .
H2 H 0.2518 0.5339 0.3666 0.029 Uiso 1 1 calc R
C3 C 0.3249(2) 0.7223(2) 0.33919(13) 0.0238(4) Uani 1 1 d .
C4 C 0.4165(2) 0.77043(19) 0.26314(13) 0.0217(4) Uani 1 1 d .
C5 C 0.4774(2) 0.8906(2) 0.23902(14) 0.0269(5) Uani 1 1 d .
H5 H 0.4562 0.9590 0.2757 0.032 Uiso 1 1 calc R
C6 C 0.5674(3) 0.9083(2) 0.16233(15) 0.0332(5) Uani 1 1 d .
H6 H 0.6095 0.9886 0.1470 0.040 Uiso 1 1 calc R
C7 C 0.5980(3) 0.8094(2) 0.10629(14) 0.0322(5) Uani 1 1 d .
H7 H 0.6600 0.8241 0.0535 0.039 Uiso 1 1 calc R
C8 C 0.5398(2) 0.6925(2) 0.12667(13) 0.0280(5) Uani 1 1 d .
H8 H 0.5606 0.6270 0.0879 0.034 Uiso 1 1 calc R
C9 C 0.4485(2) 0.6690(2) 0.20555(13) 0.0223(4) Uani 1 1 d .
C10 C 0.2778(3) 0.2852(2) 0.29037(16) 0.0418(6) Uani 1 1 d .
H10A H 0.2955 0.2854 0.3511 0.063 Uiso 1 1 calc R
H10B H 0.2964 0.1916 0.2780 0.063 Uiso 1 1 calc R
H10C H 0.1688 0.3290 0.2795 0.063 Uiso 1 1 calc R
C11 C 0.6235(3) 0.2974(2) 0.24086(18) 0.0438(6) Uani 1 1 d .
H11A H 0.6961 0.3426 0.2003 0.066 Uiso 1 1 calc R
H11B H 0.6406 0.2016 0.2335 0.066 Uiso 1 1 calc R
H11C H 0.6427 0.3049 0.3003 0.066 Uiso 1 1 calc R
C12 C 0.3956(3) 0.3646(3) 0.10359(16) 0.0445(6) Uani 1 1 d .
H12A H 0.2856 0.3977 0.0898 0.067 Uiso 1 1 calc R
H12B H 0.4274 0.2695 0.0947 0.067 Uiso 1 1 calc R
H12C H 0.4633 0.4187 0.0658 0.067 Uiso 1 1 calc R
C13 C 0.4873(3) 0.7370(4) 0.49711(18) 0.0636(9) Uani 1 1 d .
H13A H 0.5224 0.6384 0.5059 0.095 Uiso 1 1 calc R
H13B H 0.4752 0.7709 0.5530 0.095 Uiso 1 1 calc R
H13C H 0.5657 0.7788 0.4589 0.095 Uiso 1 1 calc R
C14 C 0.2251(4) 0.9666(3) 0.44342(17) 0.0556(8) Uani 1 1 d .
H14A H 0.3009 1.0144 0.4073 0.083 Uiso 1 1 calc R
H14B H 0.2160 0.9900 0.5022 0.083 Uiso 1 1 calc R
H14C H 0.1219 0.9933 0.4190 0.083 Uiso 1 1 calc R
C15 C 0.1523(3) 0.6901(3) 0.51722(16) 0.0484(7) Uani 1 1 d .
H15A H 0.0528 0.7055 0.4893 0.073 Uiso 1 1 calc R
H15B H 0.1329 0.7242 0.5731 0.073 Uiso 1 1 calc R
H15C H 0.1963 0.5928 0.5263 0.073 Uiso 1 1 calc R
C16 C -0.0729(2) 0.7147(2) 0.23703(14) 0.0301(5) Uani 1 1 d .
C17 C -0.0596(2) 0.8444(2) 0.25411(14) 0.0293(5) Uani 1 1 d .
C18 C 0.0270(2) 0.9262(2) 0.19431(15) 0.0300(5) Uani 1 1 d .
C19 C 0.0979(2) 0.8791(2) 0.11691(14) 0.0313(5) Uani 1 1 d .
C20 C 0.0787(3) 0.7525(2) 0.09796(14) 0.0319(5) Uani 1 1 d .
C21 C -0.0077(2) 0.6707(2) 0.15744(15) 0.0311(5) Uani 1 1 d .
C22 C -0.1586(3) 0.6245(3) 0.30213(18) 0.0479(7) Uani 1 1 d .
H22A H -0.1450 0.6404 0.3607 0.072 Uiso 1 1 calc R
H22B H -0.1156 0.5295 0.2960 0.072 Uiso 1 1 calc R
H22C H -0.2711 0.6450 0.2920 0.072 Uiso 1 1 calc R
C23 C -0.1407(3) 0.8954(3) 0.33540(16) 0.0472(7) Uani 1 1 d .
H23A H -0.2466 0.8741 0.3445 0.071 Uiso 1 1 calc R
H23B H -0.1484 0.9937 0.3296 0.071 Uiso 1 1 calc R
H23C H -0.0796 0.8517 0.3849 0.071 Uiso 1 1 calc R
C24 C 0.0456(3) 1.0627(2) 0.21331(19) 0.0484(7) Uani 1 1 d .
H24A H 0.1524 1.0772 0.1938 0.073 Uiso 1 1 calc R
H24B H 0.0278 1.0658 0.2757 0.073 Uiso 1 1 calc R
H24C H -0.0314 1.1339 0.1827 0.073 Uiso 1 1 calc R
C25 C 0.1931(3) 0.9651(3) 0.05340(17) 0.0502(7) Uani 1 1 d .
H25A H 0.2922 0.9084 0.0347 0.075 Uiso 1 1 calc R
H25B H 0.2162 1.0377 0.0815 0.075 Uiso 1 1 calc R
H25C H 0.1326 1.0046 0.0030 0.075 Uiso 1 1 calc R
C26 C 0.1521(3) 0.7057(3) 0.01319(16) 0.0553(8) Uani 1 1 d .
H26A H 0.0846 0.7496 -0.0336 0.083 Uiso 1 1 calc R
H26B H 0.1627 0.6072 0.0179 0.083 Uiso 1 1 calc R
H26C H 0.2564 0.7299 0.0006 0.083 Uiso 1 1 calc R
C27 C -0.0368(3) 0.5381(3) 0.1358(2) 0.0500(7) Uani 1 1 d .
H27A H -0.0054 0.5317 0.0746 0.075 Uiso 1 1 calc R
H27B H -0.1490 0.5347 0.1470 0.075 Uiso 1 1 calc R
H27C H 0.0253 0.4623 0.1717 0.075 Uiso 1 1 calc R

loop_
_atom_site_aniso_label
_atom_site_aniso_U_11
_atom_site_aniso_U_22
_atom_site_aniso_U_33
_atom_site_aniso_U_23
_atom_site_aniso_U_13
_atom_site_aniso_U_12
Co1 0.02005(15) 0.02306(15) 0.02011(15) -0.00139(11) -0.00287(11) -0.00385(11)
Si1 0.0329(3) 0.0223(3) 0.0285(3) -0.0055(2) -0.0046(3) -0.0028(2)
Si2 0.0385(4) 0.0346(3) 0.0190(3) -0.0057(2) -0.0012(3) -0.0082(3)
C1 0.0242(11) 0.0225(10) 0.0245(11) -0.0031(8) -0.0046(8) -0.0022(8)
C2 0.0265(11) 0.0242(10) 0.0211(10) 0.0009(8) -0.0029(8) -0.0048(8)
C3 0.0254(11) 0.0242(10) 0.0209(10) -0.0017(8) -0.0053(8) -0.0021(8)
C4 0.0187(10) 0.0227(10) 0.0229(10) -0.0023(8) -0.0054(8) -0.0009(8)
C5 0.0252(11) 0.0257(11) 0.0310(12) -0.0055(9) -0.0057(9) -0.0046(9)
C6 0.0310(12) 0.0320(12) 0.0373(13) 0.0016(10) -0.0021(10) -0.0130(10)
C7 0.0261(11) 0.0402(13) 0.0288(12) -0.0008(10) 0.0042(9) -0.0091(10)
C8 0.0248(11) 0.0349(12) 0.0237(11) -0.0060(9) -0.0019(9) -0.0029(9)
C9 0.0190(10) 0.0238(10) 0.0224(10) -0.0018(8) -0.0042(8) -0.0002(8)
C10 0.0531(16) 0.0305(13) 0.0456(15) -0.0053(11) -0.0057(12) -0.0156(11)
C11 0.0418(14) 0.0323(13) 0.0552(16) -0.0082(12) -0.0098(12) 0.0028(11)
C12 0.0567(17) 0.0409(14) 0.0355(14) -0.0161(11) -0.0065(12) 0.0015(12)
C13 0.0512(18) 0.109(3) 0.0344(15) -0.0144(16) -0.0114(13) -0.0178(17)
C14 0.094(2) 0.0403(15) 0.0357(15) -0.0182(12) 0.0086(15) -0.0158(15)
C15 0.0591(17) 0.0557(17) 0.0294(13) -0.0032(12) 0.0082(12) -0.0163(14)
C16 0.0208(11) 0.0360(12) 0.0329(12) 0.0008(10) -0.0048(9) -0.0068(9)
C17 0.0200(10) 0.0381(12) 0.0285(12) -0.0073(10) -0.0062(9) 0.0011(9)
C18 0.0249(11) 0.0271(11) 0.0379(13) -0.0007(9) -0.0135(10) -0.0024(9)
C19 0.0226(11) 0.0372(13) 0.0302(12) 0.0091(10) -0.0083(9) -0.0041(9)
C20 0.0259(11) 0.0428(13) 0.0250(11) -0.0051(10) -0.0086(9) 0.0020(10)
C21 0.0241(11) 0.0333(12) 0.0373(13) -0.0069(10) -0.0114(9) -0.0031(9)
C22 0.0333(14) 0.0533(16) 0.0542(17) 0.0067(13) 0.0014(12) -0.0149(12)
C23 0.0381(14) 0.0628(18) 0.0401(15) -0.0187(13) -0.0010(11) -0.0004(12)
C24 0.0516(16) 0.0315(13) 0.0635(18) -0.0037(12) -0.0208(14) -0.0054(12)
C25 0.0402(15) 0.0578(17) 0.0460(16) 0.0199(13) -0.0041(12) -0.0139(13)
C26 0.0540(17) 0.075(2) 0.0310(14) -0.0120(13) -0.0033(12) 0.0048(15)
C27 0.0394(15) 0.0452(15) 0.072(2) -0.0201(14) -0.0150(13) -0.0093(12)

loop_
_atom_type_symbol
_atom_type_description
_atom_type_scat_dispersion_real
_atom_type_scat_dispersion_imag
_atom_type_scat_source
C C 0.0033 0.0016 'International Tables Vol C Tables 4.2.6.8 and 6.1.1.4'
H H 0.0000 0.0000 'International Tables Vol C Tables 4.2.6.8 and 6.1.1.4'
Si Si 0.0817 0.0704 'International Tables Vol C Tables 4.2.6.8 and 6.1.1.4'
Co Co 0.3494 0.9721 'International Tables Vol C Tables 4.2.6.8 and 6.1.1.4'

loop_
_geom_angle_atom_site_label_1
_geom_angle_atom_site_label_2
_geom_angle_atom_site_label_3
_geom_angle
C19 Co1 C2 167.82(8)
C19 Co1 C18 37.91(9)
C2 Co1 C18 145.05(8)
C19 Co1 C17 68.17(8)
C2 Co1 C17 121.09(8)
C18 Co1 C17 37.78(8)
C19 Co1 C16 80.77(8)
C2 Co1 C16 111.41(8)
C18 Co1 C16 68.24(8)
C17 Co1 C16 37.58(8)
C19 Co1 C20 37.58(8)
C2 Co1 C20 146.41(8)
C18 Co1 C20 67.73(8)
C17 Co1 C20 79.64(8)
C16 Co1 C20 67.46(8)
C19 Co1 C1 135.21(8)
C2 Co1 C1 37.83(7)
C18 Co1 C1 166.14(8)
C17 Co1 C1 154.92(8)
C16 Co1 C1 125.42(8)
C20 Co1 C1 113.34(8)
C19 Co1 C21 67.50(8)
C2 Co1 C21 122.32(8)
C18 Co1 C21 79.74(8)
C17 Co1 C21 67.05(8)
C16 Co1 C21 37.25(8)
C20 Co1 C21 37.01(8)
C1 Co1 C21 109.66(8)
C19 Co1 C3 135.27(8)
C2 Co1 C3 37.32(7)
C18 Co1 C3 112.08(8)
C17 Co1 C3 108.12(8)
C16 Co1 C3 124.73(8)
C20 Co1 C3 167.42(8)
C1 Co1 C3 63.63(7)
C21 Co1 C3 154.99(8)
C19 Co1 C9 107.58(7)
C2 Co1 C9 61.02(7)
C18 Co1 C9 128.93(8)
C17 Co1 C9 161.75(8)
C16 Co1 C9 160.61(8)
C20 Co1 C9 108.18(7)
C1 Co1 C9 37.22(7)
C21 Co1 C9 128.97(8)
C3 Co1 C9 61.54(7)
C19 Co1 C4 108.09(7)
C2 Co1 C4 60.39(7)
C18 Co1 C4 106.44(7)
C17 Co1 C4 126.68(7)
C16 Co1 C4 158.65(8)
C20 Co1 C4 131.11(8)
C1 Co1 C4 61.86(7)
C21 Co1 C4 164.09(8)
C3 Co1 C4 36.31(7)
C9 Co1 C4 36.15(7)
C1 Si1 C10 108.14(10)
C1 Si1 C12 115.17(10)
C10 Si1 C12 109.35(12)
C1 Si1 C11 109.10(10)
C10 Si1 C11 109.41(12)
C12 Si1 C11 105.55(12)
C3 Si2 C14 114.27(11)
C3 Si2 C15 109.80(11)
C14 Si2 C15 109.38(13)
C3 Si2 C13 107.96(12)
C14 Si2 C13 106.90(15)
C15 Si2 C13 108.33(14)
C2 C1 C9 104.80(17)
C2 C1 Si1 123.05(15)
C9 C1 Si1 129.87(15)
C2 C1 Co1 69.15(11)
C9 C1 Co1 74.49(11)
Si1 C1 Co1 133.40(11)
C1 C2 C3 112.62(18)
C1 C2 Co1 73.02(11)
C3 C2 Co1 75.44(11)
C1 C2 H2 123.7
C3 C2 H2 123.7
Co1 C2 H2 119.3
C2 C3 C4 104.97(17)
C2 C3 Si2 123.09(15)
C4 C3 Si2 128.92(15)
C2 C3 Co1 67.24(11)
C4 C3 Co1 74.29(11)
Si2 C3 Co1 137.32(11)
C5 C4 C3 132.26(19)
C5 C4 C9 118.92(18)
C3 C4 C9 108.80(17)
C5 C4 Co1 126.91(14)
C3 C4 Co1 69.41(11)
C9 C4 Co1 70.46(11)
C6 C5 C4 119.9(2)
C6 C5 H5 120.1
C4 C5 H5 120.1
C5 C6 C7 121.0(2)
C5 C6 H6 119.5
C7 C6 H6 119.5
C8 C7 C6 121.0(2)
C8 C7 H7 119.5
C6 C7 H7 119.5
C7 C8 C9 120.0(2)
C7 C8 H8 120.0
C9 C8 H8 120.0
C8 C9 C4 119.23(18)
C8 C9 C1 131.94(19)
C4 C9 C1 108.80(17)
C8 C9 Co1 125.79(14)
C4 C9 Co1 73.40(11)
C1 C9 Co1 68.29(11)
Si1 C10 H10A 109.5
Si1 C10 H10B 109.5
H10A C10 H10B 109.5
Si1 C10 H10C 109.5
H10A C10 H10C 109.5
H10B C10 H10C 109.5
Si1 C11 H11A 109.5
Si1 C11 H11B 109.5
H11A C11 H11B 109.5
Si1 C11 H11C 109.5
H11A C11 H11C 109.5
H11B C11 H11C 109.5
Si1 C12 H12A 109.5
Si1 C12 H12B 109.5
H12A C12 H12B 109.5
Si1 C12 H12C 109.5
H12A C12 H12C 109.5
H12B C12 H12C 109.5
Si2 C13 H13A 109.5
Si2 C13 H13B 109.5
H13A C13 H13B 109.5
Si2 C13 H13C 109.5
H13A C13 H13C 109.5
H13B C13 H13C 109.5
Si2 C14 H14A 109.5
Si2 C14 H14B 109.5
H14A C14 H14B 109.5
Si2 C14 H14C 109.5
H14A C14 H14C 109.5
H14B C14 H14C 109.5
Si2 C15 H15A 109.5
Si2 C15 H15B 109.5
H15A C15 H15B 109.5
Si2 C15 H15C 109.5
H15A C15 H15C 109.5
H15B C15 H15C 109.5
C17 C16 C21 119.7(2)
C17 C16 C22 120.4(2)
C21 C16 C22 119.9(2)
C17 C16 Co1 71.20(12)
C21 C16 Co1 72.85(12)
C22 C16 Co1 128.94(16)
C16 C17 C18 120.1(2)
C16 C17 C23 119.5(2)
C18 C17 C23 120.4(2)
C16 C17 Co1 71.22(12)
C18 C17 Co1 70.27(12)
C23 C17 Co1 132.28(16)
C19 C18 C17 119.9(2)
C19 C18 C24 119.8(2)
C17 C18 C24 120.4(2)
C19 C18 Co1 70.73(12)
C17 C18 Co1 71.95(12)
C24 C18 Co1 129.12(15)
C18 C19 C20 120.1(2)
C18 C19 C25 120.1(2)
C20 C19 C25 119.8(2)
C18 C19 Co1 71.36(12)
C20 C19 Co1 72.91(12)
C25 C19 Co1 128.50(16)
C19 C20 C21 120.2(2)
C19 C20 C26 119.2(2)
C21 C20 C26 120.6(2)
C19 C20 Co1 69.50(12)
C21 C20 Co1 72.44(12)
C26 C20 Co1 130.68(16)
C20 C21 C16 119.9(2)
C20 C21 C27 120.7(2)
C16 C21 C27 119.3(2)
C20 C21 Co1 70.55(12)
C16 C21 Co1 69.90(12)
C27 C21 Co1 134.49(16)
C16 C22 H22A 109.5
C16 C22 H22B 109.5
H22A C22 H22B 109.5
C16 C22 H22C 109.5
H22A C22 H22C 109.5
H22B C22 H22C 109.5
C17 C23 H23A 109.5
C17 C23 H23B 109.5
H23A C23 H23B 109.5
C17 C23 H23C 109.5
H23A C23 H23C 109.5
H23B C23 H23C 109.5
C18 C24 H24A 109.5
C18 C24 H24B 109.5
H24A C24 H24B 109.5
C18 C24 H24C 109.5
H24A C24 H24C 109.5
H24B C24 H24C 109.5
C19 C25 H25A 109.5
C19 C25 H25B 109.5
H25A C25 H25B 109.5
C19 C25 H25C 109.5
H25A C25 H25C 109.5
H25B C25 H25C 109.5
C20 C26 H26A 109.5
C20 C26 H26B 109.5
H26A C26 H26B 109.5
C20 C26 H26C 109.5
H26A C26 H26C 109.5
H26B C26 H26C 109.5
C21 C27 H27A 109.5
C21 C27 H27B 109.5
H27A C27 H27B 109.5
C21 C27 H27C 109.5
H27A C27 H27C 109.5
H27B C27 H27C 109.5

loop_
_geom_bond_atom_site_label_1
_geom_bond_atom_site_label_2
_geom_bond_distance
Co1 C19 2.170(2)
Co1 C2 2.173(2)
Co1 C18 2.178(2)
Co1 C17 2.200(2)
Co1 C16 2.200(2)
Co1 C20 2.214(2)
Co1 C1 2.224(2)
Co1 C21 2.239(2)
Co1 C3 2.281(2)
Co1 C9 2.3068(19)
Co1 C4 2.3458(19)
Si1 C1 1.848(2)
Si1 C10 1.865(2)
Si1 C12 1.868(2)
Si1 C11 1.870(2)
Si2 C3 1.852(2)
Si2 C14 1.861(3)
Si2 C15 1.861(3)
Si2 C13 1.866(3)
C1 C2 1.426(3)
C1 C9 1.448(3)
C2 C3 1.429(3)
C2 H2 0.9500
C3 C4 1.443(3)
C4 C5 1.414(3)
C4 C9 1.444(3)
C5 C6 1.375(3)
C5 H5 0.9500
C6 C7 1.407(3)
C6 H6 0.9500
C7 C8 1.366(3)
C7 H7 0.9500
C8 C9 1.416(3)
C8 H8 0.9500
C10 H10A 0.9800
C10 H10B 0.9800
C10 H10C 0.9800
C11 H11A 0.9800
C11 H11B 0.9800
C11 H11C 0.9800
C12 H12A 0.9800
C12 H12B 0.9800
C12 H12C 0.9800
C13 H13A 0.9800
C13 H13B 0.9800
C13 H13C 0.9800
C14 H14A 0.9800
C14 H14B 0.9800
C14 H14C 0.9800
C15 H15A 0.9800
C15 H15B 0.9800
C15 H15C 0.9800
C16 C17 1.417(3)
C16 C21 1.418(3)
C16 C22 1.508(3)
C17 C18 1.417(3)
C17 C23 1.507(3)
C18 C19 1.412(3)
C18 C24 1.510(3)
C19 C20 1.413(3)
C19 C25 1.516(3)
C20 C21 1.413(3)
C20 C26 1.519(3)
C21 C27 1.516(3)
C22 H22A 0.9800
C22 H22B 0.9800
C22 H22C 0.9800
C23 H23A 0.9800
C23 H23B 0.9800
C23 H23C 0.9800
C24 H24A 0.9800
C24 H24B 0.9800
C24 H24C 0.9800
C25 H25A 0.9800
C25 H25B 0.9800
C25 H25C 0.9800
C26 H26A 0.9800
C26 H26B 0.9800
C26 H26C 0.9800
C27 H27A 0.9800
C27 H27B 0.9800
C27 H27C 0.9800
